data_9008188
loop_
_publ_author_name
'Moore, P. B.'
'Louisnathan, S. J.'

_publ_section_title
;
 The crystal structure of fresnoite, Ba2(TiO)Si2O7
 Positive polarity
;
_journal_name_full 'Zeitschrift fur Kristallographie'
_journal_page_first 438
_journal_page_last 448
_journal_volume 130
_journal_year 1969
_chemical_compound_source 'sanbornite deposits of eastern Fresno County, California, USA'
_chemical_formula_sum 'Ba2 O8 Si2 Ti'
_chemical_name_mineral Fresnoite
_space_group_IT_number 100
_symmetry_space_group_name_Hall 'P 4 -2ab'
_symmetry_space_group_name_H-M 'P 4 b m'
_cell_angle_alpha 90
_cell_angle_beta 90
_cell_angle_gamma 90
_cell_length_a 8.518
_cell_length_b 8.518
_cell_length_c 5.211
_cell_formula_units_Z 2
_cell_volume 378.091
_database_code_amcsd 0010704
_exptl_crystal_density_diffrn 4.451
_cod_original_formula_sum 'Ba2 Ti Si2 O8'
_cod_database_code 9008188

loop_
_space_group_symop_operation_xyz
x,y,z
1/2-y,1/2-x,z
-y,x,z
1/2+x,1/2-y,z
-x,-y,z
1/2+y,1/2+x,z
y,-x,z
1/2-x,1/2+y,z

loop_
_atom_site_label
_atom_site_fract_x
_atom_site_fract_y
_atom_site_fract_z
_atom_site_U_iso_or_equiv
Ba 0.32720 0.82720 0.00000 0.01127
Ti 0.00000 0.00000 0.54140 0.00215
Si 0.12820 0.62820 0.52070 0.00469
O1 0.00000 0.50000 0.61830 0.02280
O2 0.12360 0.62360 0.21250 0.00646
O3 0.28960 0.57620 0.65840 0.01634
O4 0.00000 0.00000 0.22780 0.01191

loop_
_cod_related_entry_id
_cod_related_entry_database
_cod_related_entry_code
1 AMCSD 0010704
